data_1502358
loop_
_publ_author_name
'Wang, Hengbin'
'Denton, Justin R.'
'Davies, Huw M. L.'

_publ_section_title
;
 Sequential rhodium-, silver-, and gold-catalyzed synthesis of fused
 dihydrofurans.
;
_journal_issue 16
_journal_name_full 'Organic letters'
_journal_page_first 4316
_journal_page_last 4319
_journal_paper_doi 10.1021/ol2016548
_journal_volume 13
_journal_year 2011
_chemical_formula_moiety 'C28 H20 O'
_chemical_formula_sum 'C28 H20 O'
_chemical_formula_weight 372.44
_chemical_name_systematic
; 
 ? 
;
_space_group_IT_number 2
_symmetry_cell_setting triclinic
_symmetry_space_group_name_Hall '-P 1'
_symmetry_space_group_name_H-M 'P -1'
_atom_sites_solution_hydrogens geom
_atom_sites_solution_primary direct
_atom_sites_solution_secondary difmap
_audit_creation_method SHELXL-97
_cell_angle_alpha 79.8140(10)
_cell_angle_beta 84.0220(10)
_cell_angle_gamma 74.0140(10)
_cell_formula_units_Z 2
_cell_length_a 8.3369(2)
_cell_length_b 10.0978(3)
_cell_length_c 12.2085(3)
_cell_measurement_reflns_used 4008
_cell_measurement_temperature 173(2)
_cell_measurement_theta_max 65.84
_cell_measurement_theta_min 3.69
_cell_volume 970.78(4)
_computing_cell_refinement 'Bruker SMART'
_computing_data_collection 'Bruker SMART'
_computing_data_reduction 'Bruker SAINT'
_computing_molecular_graphics 'Bruker SHELXTL'
_computing_publication_material 'Bruker SHELXTL'
_computing_structure_refinement 'SHELXL-97 (Sheldrick, 2008)'
_computing_structure_solution 'SHELXS-97 (Sheldrick, 2008)'
_diffrn_ambient_temperature 173(2)
_diffrn_measured_fraction_theta_full 0.922
_diffrn_measured_fraction_theta_max 0.922
_diffrn_measurement_device_type 'CCD area detector'
_diffrn_measurement_method 'phi and omega scans'
_diffrn_radiation_monochromator graphite
_diffrn_radiation_source 'fine-focus sealed tube'
_diffrn_radiation_type CuK\a
_diffrn_radiation_wavelength 1.54178
_diffrn_reflns_av_R_equivalents 0.0147
_diffrn_reflns_av_sigmaI/netI 0.0141
_diffrn_reflns_limit_h_max 8
_diffrn_reflns_limit_h_min -9
_diffrn_reflns_limit_k_max 11
_diffrn_reflns_limit_k_min -11
_diffrn_reflns_limit_l_max 13
_diffrn_reflns_limit_l_min -14
_diffrn_reflns_number 9126
_diffrn_reflns_theta_full 66.28
_diffrn_reflns_theta_max 66.28
_diffrn_reflns_theta_min 3.68
_exptl_absorpt_coefficient_mu 0.584
_exptl_absorpt_correction_T_max 0.9227
_exptl_absorpt_correction_T_min 0.7832
_exptl_absorpt_correction_type multi-scan
_exptl_absorpt_process_details sadabs
_exptl_crystal_colour colourless
_exptl_crystal_density_diffrn 1.274
_exptl_crystal_density_method 'not measured'
_exptl_crystal_description rod
_exptl_crystal_F_000 392
_exptl_crystal_size_max 0.44
_exptl_crystal_size_mid 0.16
_exptl_crystal_size_min 0.14
_refine_diff_density_max 0.175
_refine_diff_density_min -0.191
_refine_diff_density_rms 0.034
_refine_ls_extinction_method none
_refine_ls_goodness_of_fit_ref 1.019
_refine_ls_hydrogen_treatment refall
_refine_ls_matrix_type full
_refine_ls_number_parameters 342
_refine_ls_number_reflns 3141
_refine_ls_number_restraints 0
_refine_ls_restrained_S_all 1.019
_refine_ls_R_factor_all 0.0392
_refine_ls_R_factor_gt 0.0362
_refine_ls_shift/su_max 0.000
_refine_ls_shift/su_mean 0.000
_refine_ls_structure_factor_coef Fsqd
_refine_ls_weighting_details 'calc w=1/[\s^2^(Fo^2^)+(0.0570P)^2^+0.2000P] where P=(Fo^2^+2Fc^2^)/3'
_refine_ls_weighting_scheme calc
_refine_ls_wR_factor_gt 0.0969
_refine_ls_wR_factor_ref 0.0996
_reflns_number_gt 2872
_reflns_number_total 3141
_reflns_threshold_expression >2sigma(I)
_cod_data_source_file ol2016548_si_003.cif
_cod_data_source_block hw_iii_065
_cod_depositor_comments
;
The following automatic conversions were performed:

'_symmetry_cell_setting' value 'Triclinic' changed to 'triclinic'
according to /home/saulius/struct/CIF-dictionaries/cif_core.dic
dictionary named 'cif_core.dic' version 2.4.1 from
2010-06-29.

'_exptl_absorpt_correction_type' value 'MULTI-SCAN'
changed to 'multi-scan' according to
/home/saulius/struct/CIF-dictionaries/cif_core.dic dictionary named
'cif_core.dic' version 2.4.1 from 2010-06-29.

Automatic conversion script
Id: cif_fix_values 1715 2011-07-08 13:25:40Z adriana 
;
_cod_original_sg_symbol_H-M P-1
_cod_database_code 1502358

loop_
_symmetry_equiv_pos_as_xyz
'x, y, z'
'-x, -y, -z'

loop_
_atom_site_label
_atom_site_type_symbol
_atom_site_fract_x
_atom_site_fract_y
_atom_site_fract_z
_atom_site_U_iso_or_equiv
_atom_site_adp_type
_atom_site_occupancy
_atom_site_symmetry_multiplicity
_atom_site_calc_flag
C1 C 0.89543(15) 0.88891(12) -0.04116(10) 0.0348(3) Uani 1 1 d
C2 C 0.84537(15) 0.83442(12) 0.06671(10) 0.0338(3) Uani 1 1 d
C3 C 0.69416(17) 0.90800(14) 0.12095(11) 0.0410(3) Uani 1 1 d
C4 C 0.64050(17) 0.85712(15) 0.22326(11) 0.0443(3) Uani 1 1 d
C5 C 0.72776(16) 0.72481(14) 0.28043(11) 0.0389(3) Uani 1 1 d
C6 C 0.66267(18) 0.66958(17) 0.38439(12) 0.0483(4) Uani 1 1 d
C7 C 0.7399(2) 0.54094(18) 0.43962(13) 0.0530(4) Uani 1 1 d
C8 C 0.8844(2) 0.46194(17) 0.38987(13) 0.0525(4) Uani 1 1 d
C9 C 0.94963(18) 0.51251(15) 0.28845(12) 0.0448(3) Uani 1 1 d
C10 C 0.87862(15) 0.64683(13) 0.23086(10) 0.0349(3) Uani 1 1 d
C11 C 0.94459(15) 0.70618(12) 0.12298(10) 0.0319(3) Uani 1 1 d
C12 C 1.10008(15) 0.64266(12) 0.06745(10) 0.0320(3) Uani 1 1 d
C13 C 1.14127(16) 0.69570(13) -0.04126(10) 0.0359(3) Uani 1 1 d
C14 C 1.03762(16) 0.81779(13) -0.09420(10) 0.0359(3) Uani 1 1 d
C15 C 0.94038(17) 1.01151(13) -0.22303(11) 0.0402(3) Uani 1 1 d
C16 C 0.81753(18) 1.01955(14) -0.11849(11) 0.0414(3) Uani 1 1 d
C17 C 1.23442(14) 0.52398(12) 0.12015(10) 0.0327(3) Uani 1 1 d
C18 C 1.32280(18) 0.54035(15) 0.20499(11) 0.0435(3) Uani 1 1 d
C19 C 1.45267(18) 0.43158(17) 0.24925(12) 0.0511(4) Uani 1 1 d
C20 C 1.49540(17) 0.30584(16) 0.20946(13) 0.0500(4) Uani 1 1 d
C21 C 1.41046(19) 0.29035(15) 0.12425(14) 0.0513(4) Uani 1 1 d
C22 C 1.28123(17) 0.39877(14) 0.07877(12) 0.0418(3) Uani 1 1 d
C23 C 0.86146(15) 1.01209(13) -0.32867(10) 0.0355(3) Uani 1 1 d
C24 C 0.80377(18) 0.89989(14) -0.34185(12) 0.0439(3) Uani 1 1 d
C25 C 0.7307(2) 0.90052(17) -0.43825(13) 0.0513(4) Uani 1 1 d
C26 C 0.71499(19) 1.01324(17) -0.52314(12) 0.0504(4) Uani 1 1 d
C27 C 0.77094(18) 1.12552(16) -0.51080(11) 0.0466(3) Uani 1 1 d
C28 C 0.84432(17) 1.12511(14) -0.41362(11) 0.0404(3) Uani 1 1 d
H3 H 0.6335(19) 0.9984(16) 0.0820(12) 0.047(4) Uiso 1 1 d
H4 H 0.538(2) 0.9077(17) 0.2616(13) 0.053(4) Uiso 1 1 d
H6 H 0.557(2) 0.7275(19) 0.4147(15) 0.071(5) Uiso 1 1 d
H7 H 0.696(2) 0.5039(17) 0.5124(14) 0.061(5) Uiso 1 1 d
H8 H 0.939(2) 0.3676(19) 0.4274(14) 0.064(5) Uiso 1 1 d
H9 H 1.046(2) 0.4505(17) 0.2562(13) 0.056(4) Uiso 1 1 d
H13 H 1.2478(19) 0.6506(15) -0.0778(11) 0.043(4) Uiso 1 1 d
H15 H 0.9986(18) 1.0887(15) -0.2347(11) 0.038(3) Uiso 1 1 d
H18 H 1.293(2) 0.6288(17) 0.2331(13) 0.053(4) Uiso 1 1 d
H19 H 1.513(2) 0.4450(18) 0.3075(14) 0.062(5) Uiso 1 1 d
H20 H 1.585(2) 0.2301(17) 0.2415(13) 0.057(4) Uiso 1 1 d
H21 H 1.440(2) 0.203(2) 0.0930(15) 0.071(5) Uiso 1 1 d
H22 H 1.222(2) 0.3874(16) 0.0175(13) 0.053(4) Uiso 1 1 d
H24 H 0.820(2) 0.8177(17) -0.2804(14) 0.057(4) Uiso 1 1 d
H25 H 0.694(2) 0.8195(19) -0.4473(14) 0.064(5) Uiso 1 1 d
H26 H 0.662(2) 1.0113(17) -0.5925(15) 0.064(5) Uiso 1 1 d
H27 H 0.761(2) 1.2052(18) -0.5707(14) 0.058(5) Uiso 1 1 d
H28 H 0.8877(19) 1.2037(16) -0.4049(12) 0.045(4) Uiso 1 1 d
H16A H 0.808(2) 1.1065(17) -0.0885(12) 0.052(4) Uiso 1 1 d
H16B H 0.703(2) 1.0197(15) -0.1370(12) 0.048(4) Uiso 1 1 d
O1 O 1.07078(11) 0.87970(10) -0.19992(7) 0.0449(3) Uani 1 1 d

loop_
_atom_site_aniso_label
_atom_site_aniso_U_11
_atom_site_aniso_U_22
_atom_site_aniso_U_33
_atom_site_aniso_U_23
_atom_site_aniso_U_13
_atom_site_aniso_U_12
C1 0.0322(7) 0.0306(6) 0.0406(7) -0.0072(5) -0.0109(5) -0.0022(5)
C2 0.0302(6) 0.0322(6) 0.0399(7) -0.0128(5) -0.0089(5) -0.0026(5)
C3 0.0345(7) 0.0404(7) 0.0437(8) -0.0157(6) -0.0102(5) 0.0060(6)
C4 0.0303(7) 0.0538(8) 0.0464(8) -0.0238(6) -0.0043(6) 0.0038(6)
C5 0.0318(7) 0.0486(8) 0.0389(7) -0.0180(6) -0.0038(5) -0.0071(6)
C6 0.0373(7) 0.0664(10) 0.0436(8) -0.0217(7) 0.0035(6) -0.0118(7)
C7 0.0501(9) 0.0689(10) 0.0412(8) -0.0083(7) 0.0056(6) -0.0207(8)
C8 0.0502(9) 0.0517(9) 0.0509(9) 0.0006(7) 0.0037(7) -0.0134(7)
C9 0.0381(7) 0.0413(7) 0.0495(8) -0.0040(6) 0.0047(6) -0.0058(6)
C10 0.0300(6) 0.0382(7) 0.0383(7) -0.0119(5) -0.0033(5) -0.0077(5)
C11 0.0287(6) 0.0309(6) 0.0368(7) -0.0112(5) -0.0049(5) -0.0042(5)
C12 0.0287(6) 0.0286(6) 0.0377(6) -0.0069(5) -0.0045(5) -0.0040(5)
C13 0.0275(6) 0.0357(7) 0.0399(7) -0.0054(5) -0.0025(5) -0.0007(5)
C14 0.0317(6) 0.0378(7) 0.0363(7) -0.0029(5) -0.0061(5) -0.0065(5)
C15 0.0382(7) 0.0335(7) 0.0465(7) 0.0016(5) -0.0132(6) -0.0064(6)
C16 0.0415(8) 0.0355(7) 0.0431(7) -0.0052(6) -0.0142(6) 0.0007(6)
C17 0.0265(6) 0.0310(6) 0.0365(6) -0.0027(5) 0.0009(5) -0.0034(5)
C18 0.0431(8) 0.0436(8) 0.0408(7) -0.0079(6) -0.0076(6) -0.0040(6)
C19 0.0397(8) 0.0643(10) 0.0414(8) 0.0028(7) -0.0109(6) -0.0045(7)
C20 0.0296(7) 0.0479(8) 0.0555(9) 0.0133(7) -0.0001(6) 0.0035(6)
C21 0.0417(8) 0.0326(7) 0.0708(10) -0.0061(7) -0.0007(7) 0.0027(6)
C22 0.0353(7) 0.0343(7) 0.0534(8) -0.0097(6) -0.0058(6) -0.0024(5)
C23 0.0298(6) 0.0343(6) 0.0393(7) -0.0027(5) -0.0042(5) -0.0044(5)
C24 0.0442(8) 0.0387(7) 0.0489(8) -0.0028(6) -0.0038(6) -0.0130(6)
C25 0.0491(9) 0.0556(9) 0.0562(9) -0.0167(7) -0.0031(7) -0.0203(7)
C26 0.0420(8) 0.0662(10) 0.0431(8) -0.0139(7) -0.0067(6) -0.0096(7)
C27 0.0426(8) 0.0516(8) 0.0390(7) 0.0004(6) -0.0072(6) -0.0041(6)
C28 0.0386(7) 0.0357(7) 0.0441(7) -0.0014(5) -0.0053(6) -0.0072(6)
O1 0.0360(5) 0.0465(5) 0.0408(5) 0.0065(4) -0.0050(4) 0.0005(4)

loop_
_atom_type_symbol
_atom_type_description
_atom_type_scat_dispersion_real
_atom_type_scat_dispersion_imag
_atom_type_scat_source
C C 0.0181 0.0091 'International Tables Vol C Tables 4.2.6.8 and 6.1.1.4'
H H 0.0000 0.0000 'International Tables Vol C Tables 4.2.6.8 and 6.1.1.4'
O O 0.0492 0.0322 'International Tables Vol C Tables 4.2.6.8 and 6.1.1.4'

loop_
_geom_angle_atom_site_label_1
_geom_angle_atom_site_label_2
_geom_angle_atom_site_label_3
_geom_angle
C14 C1 C2 120.08(11)
C14 C1 C16 108.39(11)
C2 C1 C16 131.52(11)
C1 C2 C11 120.25(11)
C1 C2 C3 119.81(11)
C11 C2 C3 119.94(12)
C4 C3 C2 121.36(12)
C4 C3 H3 120.9(9)
C2 C3 H3 117.7(9)
C3 C4 C5 121.30(12)
C3 C4 H4 121.9(9)
C5 C4 H4 116.8(9)
C6 C5 C10 119.94(13)
C6 C5 C4 120.14(12)
C10 C5 C4 119.90(12)
C7 C6 C5 121.69(13)
C7 C6 H6 121.6(10)
C5 C6 H6 116.7(10)
C6 C7 C8 118.71(14)
C6 C7 H7 121.6(10)
C8 C7 H7 119.7(10)
C9 C8 C7 120.83(14)
C9 C8 H8 119.6(10)
C7 C8 H8 119.5(10)
C8 C9 C10 122.42(13)
C8 C9 H9 116.9(9)
C10 C9 H9 120.7(9)
C9 C10 C5 116.28(12)
C9 C10 C11 124.50(11)
C5 C10 C11 119.13(11)
C2 C11 C12 117.23(11)
C2 C11 C10 118.03(11)
C12 C11 C10 124.72(11)
C13 C12 C11 120.64(11)
C13 C12 C17 114.14(10)
C11 C12 C17 125.10(11)
C12 C13 C14 119.76(11)
C12 C13 H13 119.4(8)
C14 C13 H13 120.7(8)
O1 C14 C1 114.56(11)
O1 C14 C13 123.76(11)
C1 C14 C13 121.63(11)
O1 C15 C23 108.56(10)
O1 C15 C16 106.38(10)
C23 C15 C16 114.15(11)
O1 C15 H15 106.6(8)
C23 C15 H15 109.4(8)
C16 C15 H15 111.4(8)
C1 C16 C15 102.89(10)
C1 C16 H16A 113.7(9)
C15 C16 H16A 110.0(9)
C1 C16 H16B 111.1(8)
C15 C16 H16B 111.2(8)
H16A C16 H16B 107.9(13)
C22 C17 C18 118.78(12)
C22 C17 C12 120.06(12)
C18 C17 C12 120.98(11)
C17 C18 C19 120.37(14)
C17 C18 H18 119.3(9)
C19 C18 H18 120.3(9)
C20 C19 C18 120.38(15)
C20 C19 H19 120.3(10)
C18 C19 H19 119.3(10)
C21 C20 C19 119.34(12)
C21 C20 H20 120.9(10)
C19 C20 H20 119.8(10)
C20 C21 C22 120.77(14)
C20 C21 H21 121.3(11)
C22 C21 H21 117.9(11)
C17 C22 C21 120.32(14)
C17 C22 H22 119.3(9)
C21 C22 H22 120.4(9)
C24 C23 C28 119.10(12)
C24 C23 C15 120.38(11)
C28 C23 C15 120.52(12)
C25 C24 C23 120.47(13)
C25 C24 H24 121.3(9)
C23 C24 H24 118.2(9)
C24 C25 C26 120.18(14)
C24 C25 H25 119.6(10)
C26 C25 H25 120.2(10)
C27 C26 C25 119.88(14)
C27 C26 H26 121.2(10)
C25 C26 H26 118.9(10)
C26 C27 C28 119.98(13)
C26 C27 H27 120.2(10)
C28 C27 H27 119.9(10)
C23 C28 C27 120.38(13)
C23 C28 H28 119.0(8)
C27 C28 H28 120.6(8)
C14 O1 C15 107.73(10)

loop_
_geom_bond_atom_site_label_1
_geom_bond_atom_site_label_2
_geom_bond_distance
C1 C14 1.3697(18)
C1 C2 1.4025(18)
C1 C16 1.5062(17)
C2 C11 1.4306(16)
C2 C3 1.4366(17)
C3 C4 1.344(2)
C3 H3 0.978(15)
C4 C5 1.4289(19)
C4 H4 0.983(17)
C5 C6 1.410(2)
C5 C10 1.4257(18)
C6 C7 1.370(2)
C6 H6 0.988(19)
C7 C8 1.395(2)
C7 H7 0.976(17)
C8 C9 1.371(2)
C8 H8 0.987(18)
C9 C10 1.4113(18)
C9 H9 0.968(17)
C10 C11 1.4655(17)
C11 C12 1.4367(17)
C12 C13 1.3860(17)
C12 C17 1.4976(16)
C13 C14 1.3900(17)
C13 H13 0.981(15)
C14 O1 1.3669(15)
C15 O1 1.4721(15)
C15 C23 1.5061(18)
C15 C16 1.550(2)
C15 H15 1.009(15)
C16 H16A 0.990(17)
C16 H16B 1.006(16)
C17 C22 1.3853(18)
C17 C18 1.3892(18)
C18 C19 1.3884(19)
C18 H18 0.972(17)
C19 C20 1.381(2)
C19 H19 0.962(18)
C20 C21 1.371(2)
C20 H20 0.969(17)
C21 C22 1.3883(19)
C21 H21 0.979(19)
C22 H22 0.978(17)
C23 C24 1.3862(19)
C23 C28 1.3859(18)
C24 C25 1.379(2)
C24 H24 1.005(16)
C25 C26 1.384(2)
C25 H25 0.977(18)
C26 C27 1.376(2)
C26 H26 0.999(18)
C27 C28 1.389(2)
C27 H27 0.978(17)
C28 H28 0.983(16)

loop_
_geom_torsion_atom_site_label_1
_geom_torsion_atom_site_label_2
_geom_torsion_atom_site_label_3
_geom_torsion_atom_site_label_4
_geom_torsion
C14 C1 C2 C11 1.57(19)
C16 C1 C2 C11 -179.64(13)
C14 C1 C2 C3 -178.64(12)
C16 C1 C2 C3 0.2(2)
C1 C2 C3 C4 178.44(12)
C11 C2 C3 C4 -1.8(2)
C2 C3 C4 C5 -2.7(2)
C3 C4 C5 C6 -175.70(13)
C3 C4 C5 C10 2.6(2)
C10 C5 C6 C7 -0.7(2)
C4 C5 C6 C7 177.66(13)
C5 C6 C7 C8 -1.5(2)
C6 C7 C8 C9 1.0(3)
C7 C8 C9 C10 1.9(3)
C8 C9 C10 C5 -4.0(2)
C8 C9 C10 C11 179.32(14)
C6 C5 C10 C9 3.31(19)
C4 C5 C10 C9 -175.03(12)
C6 C5 C10 C11 -179.79(12)
C4 C5 C10 C11 1.87(19)
C1 C2 C11 C12 3.99(17)
C3 C2 C11 C12 -175.80(12)
C1 C2 C11 C10 -174.12(11)
C3 C2 C11 C10 6.10(17)
C9 C10 C11 C2 170.53(12)
C5 C10 C11 C2 -6.10(17)
C9 C10 C11 C12 -7.4(2)
C5 C10 C11 C12 175.96(12)
C2 C11 C12 C13 -7.31(18)
C10 C11 C12 C13 170.65(11)
C2 C11 C12 C17 168.42(11)
C10 C11 C12 C17 -13.6(2)
C11 C12 C13 C14 5.07(19)
C17 C12 C13 C14 -171.10(12)
C2 C1 C14 O1 178.38(11)
C16 C1 C14 O1 -0.66(16)
C2 C1 C14 C13 -4.1(2)
C16 C1 C14 C13 176.85(12)
C12 C13 C14 O1 178.04(12)
C12 C13 C14 C1 0.8(2)
C14 C1 C16 C15 -0.81(14)
C2 C1 C16 C15 -179.70(13)
O1 C15 C16 C1 1.86(14)
C23 C15 C16 C1 121.55(12)
C13 C12 C17 C22 -65.23(16)
C11 C12 C17 C22 118.80(14)
C13 C12 C17 C18 109.75(14)
C11 C12 C17 C18 -66.22(17)
C22 C17 C18 C19 -1.7(2)
C12 C17 C18 C19 -176.75(12)
C17 C18 C19 C20 0.0(2)
C18 C19 C20 C21 1.3(2)
C19 C20 C21 C22 -0.8(2)
C18 C17 C22 C21 2.2(2)
C12 C17 C22 C21 177.29(12)
C20 C21 C22 C17 -1.0(2)
O1 C15 C23 C24 50.83(16)
C16 C15 C23 C24 -67.63(16)
O1 C15 C23 C28 -129.67(12)
C16 C15 C23 C28 111.87(14)
C28 C23 C24 C25 0.2(2)
C15 C23 C24 C25 179.66(13)
C23 C24 C25 C26 0.3(2)
C24 C25 C26 C27 -0.6(2)
C25 C26 C27 C28 0.5(2)
C24 C23 C28 C27 -0.3(2)
C15 C23 C28 C27 -179.78(12)
C26 C27 C28 C23 -0.1(2)
C1 C14 O1 C15 1.93(15)
C13 C14 O1 C15 -175.52(12)
C23 C15 O1 C14 -125.57(11)
C16 C15 O1 C14 -2.31(14)
